data_4349128
loop_
_publ_author_name
'Albuerne, Isabel G.'
'Alvarez, M. Angeles'
'Amor, Inmaculada'
'Garc\'ia, M Esther'
'Garc\'ia-Viv\'o, Daniel'
'Ruiz, Miguel A.'

_publ_section_title
;
 Cycloaddition Reactions of the Phosphinidene-Bridged Complex
 [Mo<sub>2</sub>Cp(\m-\k<sup>1</sup>:\k<sup>1</sup>,\h<sup>5</sup>-PC<sub>5</sub>H<sub>4</sub>)(CO)<sub>2</sub>(\h<sup>6</sup>-HMes*)]
 with Diazoalkanes and Other Heterocumulenes.
;
_journal_issue 20
_journal_name_full 'Inorganic chemistry'
_journal_page_first 10680
_journal_page_last 10691
_journal_paper_doi 10.1021/acs.inorgchem.6b01930
_journal_volume 55
_journal_year 2016
_chemical_absolute_configuration unk
_chemical_formula_moiety 'C31 H41 Mo2 O2 P'
_chemical_formula_sum 'C31 H41 Mo2 O2 P'
_chemical_formula_weight 668.49
_space_group_IT_number 82
_space_group_name_Hall 'I -4'
_space_group_name_H-M_alt 'I -4'
_symmetry_cell_setting tetragonal
_symmetry_Int_Tables_number 82
_symmetry_space_group_name_Hall 'I -4'
_symmetry_space_group_name_H-M 'I -4'
_atom_sites_solution_hydrogens geom
_audit_conform_dict_location ftp://ftp.iucr.org/pub/cif_core.dic
_audit_conform_dict_name cif_core.dic
_audit_conform_dict_version 2.4.3
_audit_creation_method 'WinGX routine CIF_UPDATE'
_cell_angle_alpha 90
_cell_angle_beta 90
_cell_angle_gamma 90
_cell_formula_units_Z 8
_cell_length_a 23.854(2)
_cell_length_b 23.854(2)
_cell_length_c 10.4011(18)
_cell_measurement_reflns_used 1181
_cell_measurement_temperature 120.0(1)
_cell_measurement_theta_max 26.085
_cell_measurement_theta_min 2.7
_cell_measurement_wavelength 0.71073
_cell_volume 5918.4(12)
_computing_cell_refinement 'Brucker Smart'
_computing_data_collection 'Brucker Smart'
_computing_data_reduction 'Brucker Smart'
_computing_molecular_graphics 'Ortep for Windows (Farrugia, 2012)'
_computing_publication_material 'WinGX publication routines (Farrugia, 2012)'
_computing_structure_refinement 'SHELXL-2014 (Sheldrick, 2014)'
_computing_structure_solution 'SHELXL-2014 (Sheldrick, 2014)'
_diffrn_ambient_temperature 120(2)
_diffrn_measured_fraction_theta_full 1
_diffrn_measured_fraction_theta_max 0.998
_diffrn_measurement_device_type 'Smart-CCD-1000 BRUKER'
_diffrn_measurement_method 'omega scans'
_diffrn_radiation_monochromator graphite
_diffrn_radiation_probe x-ray
_diffrn_radiation_source 'fine-focus sealed tube'
_diffrn_radiation_type MoK\a
_diffrn_radiation_wavelength 0.71073
_diffrn_reflns_av_R_equivalents 0.0965
_diffrn_reflns_av_unetI/netI 0.0905
_diffrn_reflns_Laue_measured_fraction_full 1
_diffrn_reflns_Laue_measured_fraction_max 0.998
_diffrn_reflns_limit_h_max 29
_diffrn_reflns_limit_h_min -29
_diffrn_reflns_limit_k_max 29
_diffrn_reflns_limit_k_min -29
_diffrn_reflns_limit_l_max 12
_diffrn_reflns_limit_l_min -13
_diffrn_reflns_number 24204
_diffrn_reflns_point_group_measured_fraction_full 1
_diffrn_reflns_point_group_measured_fraction_max 0.997
_diffrn_reflns_theta_full 25.242
_diffrn_reflns_theta_max 26.462
_diffrn_reflns_theta_min 1.707
_exptl_absorpt_coefficient_mu 0.927
_exptl_absorpt_correction_T_max 1
_exptl_absorpt_correction_T_min 0.682750
_exptl_absorpt_correction_type multi-scan
_exptl_absorpt_process_details 'BRUKER Sadabs'
_exptl_crystal_colour brown
_exptl_crystal_density_diffrn 1.5
_exptl_crystal_density_method 'not measured'
_exptl_crystal_description needle
_exptl_crystal_F_000 2736
_exptl_crystal_size_max 0.4
_exptl_crystal_size_mid 0.05
_exptl_crystal_size_min 0.03
_refine_diff_density_max 0.807
_refine_diff_density_min -0.684
_refine_diff_density_rms 0.128
_refine_ls_abs_structure_details
;
 Flack x determined using 1767 quotients [(I+)-(I-)]/[(I+)+(I-)]
 (Parsons, Flack and Wagner, Acta Cryst. B69 (2013) 249-259).
;
_refine_ls_abs_structure_Flack -0.02(5)
_refine_ls_extinction_method none
_refine_ls_goodness_of_fit_ref 1.032
_refine_ls_hydrogen_treatment constr
_refine_ls_matrix_type full
_refine_ls_number_constraints 0
_refine_ls_number_parameters 334
_refine_ls_number_reflns 6091
_refine_ls_number_restraints 15
_refine_ls_restrained_S_all 1.032
_refine_ls_R_factor_all 0.083
_refine_ls_R_factor_gt 0.0506
_refine_ls_shift/su_max 0.001
_refine_ls_shift/su_mean 0
_refine_ls_structure_factor_coef Fsqd
_refine_ls_weighting_details 'w=1/[\s^2^(Fo^2^)+(0.0174P)^2^+41.3682P] where P=(Fo^2^+2Fc^2^)/3'
_refine_ls_weighting_scheme calc
_refine_ls_wR_factor_gt 0.0866
_refine_ls_wR_factor_ref 0.0964
_reflns_number_gt 4465
_reflns_number_total 6091
_reflns_threshold_expression 'I > 2\s(I)'
_cod_data_source_file ic6b01930_si_002.cif
_cod_data_source_block compound5a
_cod_depositor_comments
;
The following automatic conversions were performed:

data name '_diffrn_radiation_monochromador' was replaced with
'_diffrn_radiation_monochromator' as specified in the replacement
file
'/home/saulius/struct/COD-crude-data/automatic-downloads/DataCite-retrospective/ACS/depositions/lib/lists/replacement-tags.lst'.

Automatic conversion script
Id: cif_correct_tags 6909 2019-04-08 15:41:33Z antanas 
;
_cod_original_cell_volume 5918.6(14)
_cod_database_code 4349128

loop_
_symmetry_equiv_pos_as_xyz
'x, y, z'
'-x, -y, z'
'y, -x, -z'
'-y, x, -z'
'x+1/2, y+1/2, z+1/2'
'-x+1/2, -y+1/2, z+1/2'
'y+1/2, -x+1/2, -z+1/2'
'-y+1/2, x+1/2, -z+1/2'

loop_
_atom_site_label
_atom_site_type_symbol
_atom_site_fract_x
_atom_site_fract_y
_atom_site_fract_z
_atom_site_U_iso_or_equiv
_atom_site_adp_type
_atom_site_occupancy
_atom_site_calc_flag
Mo1 Mo 0.60314(3) 0.12024(3) 0.52096(8) 0.0175(2) Uani 1 d
Mo2 Mo 0.63905(3) 0.28307(3) 0.27850(8) 0.01530(19) Uani 1 d
P1 P 0.62916(11) 0.21069(12) 0.4482(3) 0.0211(6) Uani 1 d
O1 O 0.6946(3) 0.0836(3) 0.3252(7) 0.034(2) Uani 1 d
O2 O 0.6926(3) 0.0854(3) 0.7220(7) 0.0269(17) Uani 1 d
C1 C 0.6609(5) 0.0981(5) 0.3965(11) 0.027(3) Uani 1 d
C2 C 0.6598(5) 0.0997(5) 0.6448(11) 0.024(3) Uani 1 d
C3 C 0.6120(4) 0.2074(4) 0.6131(11) 0.026(3) Uani 1 d
H3A H 0.5775 0.2258 0.6392 0.031 Uiso 1 calc
H3B H 0.6426 0.2124 0.6734 0.031 Uiso 1 calc
C4 C 0.5065(4) 0.1201(5) 0.5759(11) 0.027(3) Uani 1 d
H4 H 0.4906 0.1501 0.62 0.032 Uiso 1 calc
C5 C 0.5321(4) 0.0737(4) 0.6314(11) 0.023(2) Uani 1 d
H5 H 0.5351 0.067 0.7192 0.028 Uiso 1 calc
C6 C 0.5531(4) 0.0384(4) 0.5331(11) 0.022(2) Uani 1 d
H6 H 0.5729 0.0052 0.5444 0.026 Uiso 1 calc
C7 C 0.5382(4) 0.0628(4) 0.4159(11) 0.023(2) Uani 1 d
H7 H 0.5463 0.0481 0.3351 0.028 Uiso 1 calc
C8 C 0.5086(4) 0.1138(5) 0.4396(10) 0.025(3) Uani 1 d
H8 H 0.4938 0.138 0.3784 0.03 Uiso 1 calc
C9 C 0.6964(4) 0.2405(4) 0.4157(10) 0.018(2) Uani 1 d
C10 C 0.7006(4) 0.2999(4) 0.4419(10) 0.021(2) Uani 1 d
H10 H 0.6899 0.3178 0.5175 0.025 Uiso 1 calc
C11 C 0.7236(4) 0.3256(5) 0.3336(10) 0.0218(19) Uani 1 d
H11 H 0.7303 0.3638 0.3243 0.026 Uiso 1 calc
C12 C 0.7351(4) 0.2841(4) 0.2406(10) 0.025(2) Uani 1 d
H12 H 0.7507 0.2908 0.1601 0.03 Uiso 1 calc
C13 C 0.7195(4) 0.2318(4) 0.2876(10) 0.023(2) Uani 1 d
H13 H 0.7231 0.1976 0.2452 0.028 Uiso 1 calc
C14 C 0.5491(3) 0.2588(4) 0.2199(10) 0.014(2) Uani 1 d
H14 H 0.526 0.2294 0.245 0.017 Uiso 1 calc
C15 C 0.5458(4) 0.3095(4) 0.2908(10) 0.018(2) Uani 1 d
C16 C 0.5780(4) 0.3554(4) 0.2469(10) 0.019(2) Uani 1 d
H16 H 0.5779 0.3888 0.2932 0.023 Uiso 1 calc
C17 C 0.6108(4) 0.3512(4) 0.1322(10) 0.019(2) Uani 1 d
C18 C 0.6159(4) 0.2980(4) 0.0727(9) 0.018(2) Uani 1 d
H18 H 0.6404 0.2942 0.0037 0.022 Uiso 1 calc
C19 C 0.5849(4) 0.2500(4) 0.1143(9) 0.015(2) Uani 1 d
C20 C 0.5055(4) 0.3183(4) 0.4038(9) 0.020(2) Uani 1 d
C21 C 0.5351(4) 0.3481(5) 0.5157(10) 0.031(3) Uani 1 d
H21A H 0.5112 0.3478 0.59 0.047 Uiso 1 calc
H21B H 0.5432 0.3861 0.4918 0.047 Uiso 1 calc
H21C H 0.5694 0.3289 0.5354 0.047 Uiso 1 calc
C22 C 0.4562(5) 0.3549(5) 0.3562(12) 0.036(3) Uani 1 d
H22A H 0.4364 0.3355 0.2894 0.054 Uiso 1 calc
H22B H 0.4705 0.3897 0.3233 0.054 Uiso 1 calc
H22C H 0.4312 0.3623 0.4265 0.054 Uiso 1 calc
C23 C 0.4825(4) 0.2632(4) 0.4551(10) 0.026(3) Uani 1 d
H23A H 0.4593 0.246 0.3908 0.039 Uiso 1 calc
H23B H 0.4606 0.2703 0.5308 0.039 Uiso 1 calc
H23C H 0.513 0.2386 0.476 0.039 Uiso 1 calc
C24 C 0.6372(4) 0.4036(4) 0.0717(10) 0.023(2) Uani 1 d
C25 C 0.5937(4) 0.4262(4) -0.0250(11) 0.027(2) Uani 1 d
H25A H 0.6083 0.4591 -0.0663 0.04 Uiso 1 calc
H25B H 0.5597 0.4355 0.0196 0.04 Uiso 1 calc
H25C H 0.5859 0.3981 -0.0886 0.04 Uiso 1 calc
C26 C 0.6914(4) 0.3916(4) -0.0016(12) 0.035(3) Uani 1 d
H26A H 0.7059 0.4259 -0.0366 0.053 Uiso 1 calc
H26B H 0.684 0.3657 -0.0701 0.053 Uiso 1 calc
H26C H 0.7186 0.3757 0.056 0.053 Uiso 1 calc
C27 C 0.6501(5) 0.4503(5) 0.1683(11) 0.039(3) Uani 1 d
H27A H 0.6762 0.4367 0.2313 0.058 Uiso 1 calc
H27B H 0.616 0.4616 0.2101 0.058 Uiso 1 calc
H27C H 0.6661 0.4817 0.124 0.058 Uiso 1 calc
C28 C 0.5853(4) 0.1961(4) 0.0353(10) 0.019(2) Uani 1 d
C29 C 0.6436(4) 0.1842(4) -0.0205(12) 0.031(3) Uani 1 d
H29A H 0.6534 0.2132 -0.0805 0.046 Uiso 1 calc
H29B H 0.6432 0.1487 -0.0639 0.046 Uiso 1 calc
H29C H 0.6706 0.1833 0.0478 0.046 Uiso 1 calc
C30 C 0.5431(4) 0.2042(4) -0.0752(9) 0.024(3) Uani 1 d
H30A H 0.5059 0.2072 -0.0406 0.036 Uiso 1 calc
H30B H 0.545 0.1726 -0.1322 0.036 Uiso 1 calc
H30C H 0.5522 0.2377 -0.1217 0.036 Uiso 1 calc
C31 C 0.5674(4) 0.1445(4) 0.1151(10) 0.023(2) Uani 1 d
H31A H 0.5905 0.1417 0.1903 0.035 Uiso 1 calc
H31B H 0.5716 0.1112 0.0641 0.035 Uiso 1 calc
H31C H 0.5289 0.1484 0.1405 0.035 Uiso 1 calc

loop_
_atom_site_aniso_label
_atom_site_aniso_U_11
_atom_site_aniso_U_22
_atom_site_aniso_U_33
_atom_site_aniso_U_23
_atom_site_aniso_U_13
_atom_site_aniso_U_12
Mo1 0.0150(5) 0.0172(5) 0.0201(4) 0.0019(4) 0.0023(4) -0.0025(4)
Mo2 0.0137(5) 0.0177(5) 0.0144(4) 0.0013(4) -0.0003(4) -0.0031(4)
P1 0.0196(15) 0.0232(16) 0.0205(16) 0.0025(12) 0.0000(12) -0.0041(12)
O1 0.031(5) 0.039(5) 0.031(5) -0.004(4) 0.009(4) -0.004(4)
O2 0.025(4) 0.032(4) 0.024(4) 0.002(4) -0.009(4) -0.010(3)
C1 0.026(7) 0.033(7) 0.023(7) -0.003(5) -0.008(5) -0.006(5)
C2 0.022(6) 0.024(6) 0.025(7) -0.010(5) 0.004(5) -0.007(5)
C3 0.018(6) 0.025(6) 0.034(7) 0.004(5) 0.001(5) -0.003(5)
C4 0.011(6) 0.033(7) 0.035(7) 0.000(5) 0.002(5) -0.004(5)
C5 0.018(6) 0.027(6) 0.024(6) 0.007(5) 0.009(5) -0.012(5)
C6 0.018(5) 0.019(5) 0.028(6) 0.002(5) 0.005(5) -0.002(4)
C7 0.024(6) 0.014(6) 0.031(7) -0.003(5) 0.003(5) -0.007(5)
C8 0.020(6) 0.027(6) 0.027(7) 0.008(5) 0.003(5) -0.007(5)
C9 0.012(5) 0.027(6) 0.017(6) 0.002(5) -0.007(4) 0.003(4)
C10 0.013(4) 0.027(5) 0.023(5) -0.004(4) -0.007(4) -0.001(4)
C11 0.011(4) 0.027(5) 0.027(4) 0.001(3) -0.009(3) -0.008(4)
C12 0.014(4) 0.037(5) 0.025(5) 0.006(4) 0.001(4) -0.002(4)
C13 0.015(5) 0.031(6) 0.023(6) -0.001(5) -0.002(5) 0.005(4)
C14 0.004(4) 0.020(5) 0.018(5) 0.002(5) -0.006(4) 0.000(4)
C15 0.018(5) 0.021(5) 0.016(6) -0.001(5) -0.005(5) -0.001(4)
C16 0.022(6) 0.013(5) 0.022(7) -0.004(4) -0.005(4) -0.006(4)
C17 0.016(5) 0.020(6) 0.019(6) 0.001(4) -0.004(4) -0.006(4)
C18 0.012(5) 0.028(6) 0.014(5) 0.001(5) 0.000(4) 0.001(4)
C19 0.009(5) 0.022(6) 0.016(5) 0.001(4) -0.007(4) 0.003(4)
C20 0.028(6) 0.025(6) 0.007(5) 0.001(4) 0.008(4) 0.003(5)
C21 0.035(6) 0.044(7) 0.014(6) -0.015(5) 0.006(5) -0.004(5)
C22 0.041(8) 0.032(7) 0.036(8) -0.004(6) 0.010(6) 0.019(6)
C23 0.014(5) 0.034(6) 0.030(7) -0.001(5) 0.003(5) -0.003(5)
C24 0.017(6) 0.022(6) 0.029(6) 0.003(5) 0.004(5) -0.006(4)
C25 0.031(6) 0.026(6) 0.023(6) 0.006(5) 0.000(5) -0.006(5)
C26 0.034(7) 0.033(6) 0.038(8) 0.020(6) 0.005(6) -0.004(5)
C27 0.054(8) 0.029(7) 0.034(7) 0.011(6) -0.011(6) -0.011(6)
C28 0.017(5) 0.021(5) 0.020(6) -0.003(5) -0.003(5) 0.001(4)
C29 0.017(5) 0.035(6) 0.041(7) -0.017(6) 0.008(5) 0.000(5)
C30 0.028(6) 0.027(6) 0.018(6) -0.002(5) -0.003(5) 0.004(5)
C31 0.031(6) 0.028(6) 0.012(5) -0.002(5) 0.000(5) -0.002(5)

loop_
_atom_type_symbol
_atom_type_description
_atom_type_scat_dispersion_real
_atom_type_scat_dispersion_imag
_atom_type_scat_source
C C 0.0033 0.0016 'International Tables Vol C Tables 4.2.6.8 and 6.1.1.4'
H H 0 0 'International Tables Vol C Tables 4.2.6.8 and 6.1.1.4'
Mo Mo -1.6832 0.6857 'International Tables Vol C Tables 4.2.6.8 and 6.1.1.4'
O O 0.0106 0.006 'International Tables Vol C Tables 4.2.6.8 and 6.1.1.4'
P P 0.1023 0.0942 'International Tables Vol C Tables 4.2.6.8 and 6.1.1.4'

loop_
_geom_angle_atom_site_label_1
_geom_angle_atom_site_label_2
_geom_angle_atom_site_label_3
_geom_angle
C2 Mo1 C1 83.2(4)
C2 Mo1 C6 96.4(4)
C1 Mo1 C6 99.9(4)
C2 Mo1 C3 83.5(4)
C1 Mo1 C3 117.0(4)
C6 Mo1 C3 142.7(4)
C2 Mo1 C5 93.4(4)
C1 Mo1 C5 135.1(4)
C6 Mo1 C5 35.7(4)
C3 Mo1 C5 107.0(4)
C2 Mo1 C7 128.8(4)
C1 Mo1 C7 89.9(4)
C6 Mo1 C7 35.1(4)
C3 Mo1 C7 141.7(4)
C5 Mo1 C7 58.0(4)
C2 Mo1 P1 105.1(3)
C1 Mo1 P1 81.4(4)
C6 Mo1 P1 158.4(3)
C3 Mo1 P1 44.4(3)
C5 Mo1 P1 141.5(3)
C7 Mo1 P1 123.9(3)
C2 Mo1 C4 121.2(4)
C1 Mo1 C4 147.1(4)
C6 Mo1 C4 58.7(4)
C3 Mo1 C4 89.4(4)
C5 Mo1 C4 34.3(4)
C7 Mo1 C4 57.9(4)
P1 Mo1 C4 109.4(3)
C2 Mo1 C8 150.7(4)
C1 Mo1 C8 114.0(4)
C6 Mo1 C8 58.5(4)
C3 Mo1 C8 106.8(4)
C5 Mo1 C8 57.5(4)
C7 Mo1 C8 34.9(3)
P1 Mo1 C8 101.0(3)
C4 Mo1 C8 34.7(3)
C9 Mo2 C18 147.0(4)
C9 Mo2 C13 37.7(4)
C18 Mo2 C13 109.5(4)
C9 Mo2 C16 146.2(4)
C18 Mo2 C16 65.4(4)
C13 Mo2 C16 161.8(3)
C9 Mo2 C10 37.4(3)
C18 Mo2 C10 147.4(4)
C13 Mo2 C10 61.4(4)
C16 Mo2 C10 112.6(3)
C9 Mo2 C19 132.1(4)
C18 Mo2 C19 36.9(3)
C13 Mo2 C19 108.8(4)
C16 Mo2 C19 78.1(3)
C10 Mo2 C19 169.3(4)
C9 Mo2 C14 128.9(4)
C18 Mo2 C14 63.8(4)
C13 Mo2 C14 131.3(3)
C16 Mo2 C14 63.8(3)
C10 Mo2 C14 147.2(4)
C19 Mo2 C14 35.8(3)
C9 Mo2 C15 132.9(4)
C18 Mo2 C15 76.9(4)
C13 Mo2 C15 162.4(4)
C16 Mo2 C15 35.8(3)
C10 Mo2 C15 121.9(4)
C19 Mo2 C15 65.9(3)
C14 Mo2 C15 35.8(3)
C9 Mo2 C12 60.5(4)
C18 Mo2 C12 94.5(4)
C13 Mo2 C12 35.2(3)
C16 Mo2 C12 126.6(3)
C10 Mo2 C12 59.4(4)
C19 Mo2 C12 115.7(4)
C14 Mo2 C12 151.1(4)
C15 Mo2 C12 162.4(3)
C9 Mo2 C17 156.6(4)
C18 Mo2 C17 36.1(3)
C13 Mo2 C17 130.3(4)
C16 Mo2 C17 36.1(3)
C10 Mo2 C17 123.4(3)
C19 Mo2 C17 65.7(3)
C14 Mo2 C17 74.5(3)
C15 Mo2 C17 64.4(4)
C12 Mo2 C17 99.6(4)
C9 Mo2 C11 60.5(4)
C18 Mo2 C11 112.3(4)
C13 Mo2 C11 59.6(4)
C16 Mo2 C11 105.0(3)
C10 Mo2 C11 35.2(3)
C19 Mo2 C11 145.6(4)
C14 Mo2 C11 168.7(3)
C15 Mo2 C11 134.4(4)
C12 Mo2 C11 35.3(4)
C17 Mo2 C11 96.2(4)
C9 Mo2 P1 44.2(3)
C18 Mo2 P1 140.2(3)
C13 Mo2 P1 71.1(3)
C16 Mo2 P1 124.7(3)
C10 Mo2 P1 69.7(3)
C19 Mo2 P1 103.8(3)
C14 Mo2 P1 85.7(3)
C15 Mo2 P1 93.4(3)
C12 Mo2 P1 102.8(3)
C17 Mo2 P1 157.6(3)
C11 Mo2 P1 102.1(3)
C3 P1 C9 114.2(5)
C3 P1 Mo1 65.7(4)
C9 P1 Mo1 131.2(4)
C3 P1 Mo2 138.1(4)
C9 P1 Mo2 60.2(3)
Mo1 P1 Mo2 152.41(13)
O1 C1 Mo1 178.0(11)
O2 C2 Mo1 177.0(10)
P1 C3 Mo1 69.9(4)
P1 C3 H3A 116.6
Mo1 C3 H3A 116.6
P1 C3 H3B 116.6
Mo1 C3 H3B 116.6
H3A C3 H3B 113.6
C5 C4 C8 108.2(11)
C5 C4 Mo1 70.9(6)
C8 C4 Mo1 74.1(7)
C5 C4 H4 125.9
C8 C4 H4 125.9
Mo1 C4 H4 120.8
C4 C5 C6 109.3(10)
C4 C5 Mo1 74.7(6)
C6 C5 Mo1 70.8(6)
C4 C5 H5 125.4
C6 C5 H5 125.4
Mo1 C5 H5 120.8
C7 C6 C5 107.0(9)
C7 C6 Mo1 74.3(6)
C5 C6 Mo1 73.5(6)
C7 C6 H6 126.5
C5 C6 H6 126.5
Mo1 C6 H6 117.8
C6 C7 C8 109.3(10)
C6 C7 Mo1 70.6(6)
C8 C7 Mo1 75.3(6)
C6 C7 H7 125.4
C8 C7 H7 125.4
Mo1 C7 H7 120.3
C7 C8 C4 106.3(10)
C7 C8 Mo1 69.7(6)
C4 C8 Mo1 71.3(6)
C7 C8 H8 126.9
C4 C8 H8 126.9
Mo1 C8 H8 123.8
C10 C9 C13 106.6(9)
C10 C9 P1 114.6(7)
C13 C9 P1 117.1(7)
C10 C9 Mo2 73.5(5)
C13 C9 Mo2 73.2(5)
P1 C9 Mo2 75.6(3)
C11 C10 C9 107.8(9)
C11 C10 Mo2 74.3(6)
C9 C10 Mo2 69.1(5)
C11 C10 H10 126.1
C9 C10 H10 126.1
Mo2 C10 H10 122.2
C10 C11 C12 108.8(9)
C10 C11 Mo2 70.5(5)
C12 C11 Mo2 72.2(6)
C10 C11 H11 125.6
C12 C11 H11 125.6
Mo2 C11 H11 123.3
C13 C12 C11 109.6(10)
C13 C12 Mo2 70.5(6)
C11 C12 Mo2 72.5(6)
C13 C12 H12 125.2
C11 C12 H12 125.2
Mo2 C12 H12 123.3
C12 C13 C9 107.1(10)
C12 C13 Mo2 74.3(6)
C9 C13 Mo2 69.1(5)
C12 C13 H13 126.4
C9 C13 H13 126.4
Mo2 C13 H13 121.9
C19 C14 C15 124.5(9)
C19 C14 Mo2 71.3(5)
C15 C14 Mo2 72.6(5)
C19 C14 H14 117.7
C15 C14 H14 117.7
Mo2 C14 H14 131.9
C16 C15 C14 117.5(9)
C16 C15 C20 119.0(9)
C14 C15 C20 123.3(9)
C16 C15 Mo2 70.8(5)
C14 C15 Mo2 71.7(5)
C20 C15 Mo2 133.0(7)
C15 C16 C17 120.9(9)
C15 C16 Mo2 73.4(6)
C17 C16 Mo2 73.6(6)
C15 C16 H16 119.6
C17 C16 H16 119.6
Mo2 C16 H16 125.1
C18 C17 C16 118.3(9)
C18 C17 C24 121.0(9)
C16 C17 C24 120.6(9)
C18 C17 Mo2 68.6(5)
C16 C17 Mo2 70.2(6)
C24 C17 Mo2 136.0(7)
C17 C18 C19 122.8(9)
C17 C18 Mo2 75.3(6)
C19 C18 Mo2 73.2(6)
C17 C18 H18 118.6
C19 C18 H18 118.6
Mo2 C18 H18 124.5
C14 C19 C18 115.4(9)
C14 C19 C28 123.4(9)
C18 C19 C28 120.6(9)
C14 C19 Mo2 73.0(5)
C18 C19 Mo2 69.9(5)
C28 C19 Mo2 133.8(7)
C23 C20 C15 112.3(8)
C23 C20 C21 107.5(8)
C15 C20 C21 110.8(8)
C23 C20 C22 109.0(9)
C15 C20 C22 107.9(8)
C21 C20 C22 109.3(9)
C20 C21 H21A 109.5
C20 C21 H21B 109.5
H21A C21 H21B 109.5
C20 C21 H21C 109.5
H21A C21 H21C 109.5
H21B C21 H21C 109.5
C20 C22 H22A 109.5
C20 C22 H22B 109.5
H22A C22 H22B 109.5
C20 C22 H22C 109.5
H22A C22 H22C 109.5
H22B C22 H22C 109.5
C20 C23 H23A 109.5
C20 C23 H23B 109.5
H23A C23 H23B 109.5
C20 C23 H23C 109.5
H23A C23 H23C 109.5
H23B C23 H23C 109.5
C26 C24 C27 107.0(9)
C26 C24 C17 113.5(9)
C27 C24 C17 113.9(9)
C26 C24 C25 108.1(9)
C27 C24 C25 108.0(9)
C17 C24 C25 106.0(8)
C24 C25 H25A 109.5
C24 C25 H25B 109.5
H25A C25 H25B 109.5
C24 C25 H25C 109.5
H25A C25 H25C 109.5
H25B C25 H25C 109.5
C24 C26 H26A 109.5
C24 C26 H26B 109.5
H26A C26 H26B 109.5
C24 C26 H26C 109.5
H26A C26 H26C 109.5
H26B C26 H26C 109.5
C24 C27 H27A 109.5
C24 C27 H27B 109.5
H27A C27 H27B 109.5
C24 C27 H27C 109.5
H27A C27 H27C 109.5
H27B C27 H27C 109.5
C19 C28 C29 111.4(8)
C19 C28 C30 107.1(8)
C29 C28 C30 109.5(9)
C19 C28 C31 112.4(9)
C29 C28 C31 107.8(8)
C30 C28 C31 108.7(8)
C28 C29 H29A 109.5
C28 C29 H29B 109.5
H29A C29 H29B 109.5
C28 C29 H29C 109.5
H29A C29 H29C 109.5
H29B C29 H29C 109.5
C28 C30 H30A 109.5
C28 C30 H30B 109.5
H30A C30 H30B 109.5
C28 C30 H30C 109.5
H30A C30 H30C 109.5
H30B C30 H30C 109.5
C28 C31 H31A 109.5
C28 C31 H31B 109.5
H31A C31 H31B 109.5
C28 C31 H31C 109.5
H31A C31 H31C 109.5
H31B C31 H31C 109.5

loop_
_geom_bond_atom_site_label_1
_geom_bond_atom_site_label_2
_geom_bond_distance
Mo1 C2 1.929(12)
Mo1 C1 1.962(12)
Mo1 C6 2.293(9)
Mo1 C3 2.299(11)
Mo1 C5 2.328(9)
Mo1 C7 2.340(10)
Mo1 P1 2.369(3)
Mo1 C4 2.376(10)
Mo1 C8 2.413(10)
Mo2 C9 2.222(9)
Mo2 C18 2.239(10)
Mo2 C13 2.278(9)
Mo2 C16 2.282(10)
Mo2 C10 2.282(10)
Mo2 C19 2.282(9)
Mo2 C14 2.304(8)
Mo2 C15 2.316(9)
Mo2 C12 2.325(10)
Mo2 C17 2.326(10)
Mo2 C11 2.330(10)
Mo2 P1 2.480(3)
P1 C3 1.766(11)
P1 C9 1.786(10)
O1 C1 1.149(13)
O2 C2 1.174(13)
C3 H3A 0.97
C3 H3B 0.97
C4 C5 1.389(15)
C4 C8 1.428(14)
C4 H4 0.93
C5 C6 1.417(14)
C5 H5 0.93
C6 C7 1.397(14)
C6 H6 0.93
C7 C8 1.427(14)
C7 H7 0.93
C8 H8 0.93
C9 C10 1.446(14)
C9 C13 1.457(14)
C10 C11 1.395(14)
C10 H10 0.93
C11 C12 1.410(14)
C11 H11 0.93
C12 C13 1.392(14)
C12 H12 0.93
C13 H13 0.93
C14 C19 1.408(13)
C14 C15 1.419(13)
C14 H14 0.93
C15 C16 1.414(13)
C15 C20 1.533(13)
C16 C17 1.430(14)
C16 H16 0.93
C17 C18 1.417(13)
C17 C24 1.534(13)
C18 C19 1.431(13)
C18 H18 0.93
C19 C28 1.525(13)
C20 C23 1.520(14)
C20 C21 1.536(14)
C20 C22 1.546(14)
C21 H21A 0.96
C21 H21B 0.96
C21 H21C 0.96
C22 H22A 0.96
C22 H22B 0.96
C22 H22C 0.96
C23 H23A 0.96
C23 H23B 0.96
C23 H23C 0.96
C24 C26 1.529(14)
C24 C27 1.530(15)
C24 C25 1.543(14)
C25 H25A 0.96
C25 H25B 0.96
C25 H25C 0.96
C26 H26A 0.96
C26 H26B 0.96
C26 H26C 0.96
C27 H27A 0.96
C27 H27B 0.96
C27 H27C 0.96
C28 C29 1.535(13)
C28 C30 1.538(13)
C28 C31 1.546(14)
C29 H29A 0.96
C29 H29B 0.96
C29 H29C 0.96
C30 H30A 0.96
C30 H30B 0.96
C30 H30C 0.96
C31 H31A 0.96
C31 H31B 0.96
C31 H31C 0.96
